data_1514808
loop_
_publ_author_name
'B\"ottcher, Tobias'
'Bassil, Bassem S.'
'Zhechkov, Lyuben'
'Heine, Thomas'
'R\"oschenthaler, Gerd-Volker'

_publ_section_title
;
 (NHCMe)SiCl4: a versatile carbene transfer reagent -- synthesis from
 silicochloroform
;
_journal_issue 1
_journal_name_full 'Chemical Science'
_journal_page_first 77
_journal_paper_doi 10.1039/c2sc21214e
_journal_volume 4
_journal_year 2013
_chemical_formula_sum 'C6 H13 Cl2 N2 P'
_chemical_formula_weight 215.05
_chemical_name_systematic
;
?
;
_space_group_IT_number 61
_symmetry_cell_setting orthorhombic
_symmetry_space_group_name_Hall '-P 2ac 2ab'
_symmetry_space_group_name_H-M 'P b c a'
_atom_sites_solution_hydrogens geom
_atom_sites_solution_primary direct
_atom_sites_solution_secondary difmap
_audit_creation_method SHELXL-97
_cell_angle_alpha 90.00
_cell_angle_beta 90.00
_cell_angle_gamma 90.00
_cell_formula_units_Z 8
_cell_length_a 7.768(2)
_cell_length_b 12.985(3)
_cell_length_c 19.423(4)
_cell_measurement_reflns_used 35
_cell_measurement_temperature 173(2)
_cell_measurement_theta_max 12.52
_cell_measurement_theta_min 2.35
_cell_volume 1959.1(8)
_computing_cell_refinement 'Bruker SAINT'
_computing_data_collection 'Bruker APEX2'
_computing_data_reduction 'Bruker SAINT, SADABS and XPREP'
_computing_molecular_graphics 'Bruker SHELXTL'
_computing_publication_material 'Bruker SHELXTL'
_computing_structure_refinement 'SHELXL-97 (Sheldrick, 2008)'
_computing_structure_solution 'SHELXS-97 (Sheldrick, 2008)'
_diffrn_ambient_temperature 173(2)
_diffrn_measured_fraction_theta_full 0.997
_diffrn_measured_fraction_theta_max 0.997
_diffrn_measurement_device_type 'Bruker APEX-II CCD'
_diffrn_measurement_method '2\q/\w scans'
_diffrn_radiation_monochromator graphite
_diffrn_radiation_source 'fine-focus sealed tube'
_diffrn_radiation_type MoK\a
_diffrn_radiation_wavelength 0.71073
_diffrn_reflns_av_R_equivalents 0.0296
_diffrn_reflns_av_sigmaI/netI 0.0302
_diffrn_reflns_limit_h_max 10
_diffrn_reflns_limit_h_min -9
_diffrn_reflns_limit_k_max 12
_diffrn_reflns_limit_k_min -16
_diffrn_reflns_limit_l_max 25
_diffrn_reflns_limit_l_min -25
_diffrn_reflns_number 5553
_diffrn_reflns_theta_full 27.50
_diffrn_reflns_theta_max 27.50
_diffrn_reflns_theta_min 3.71
_exptl_absorpt_coefficient_mu 0.769
_exptl_absorpt_correction_T_max 0.5784
_exptl_absorpt_correction_T_min 0.5137
_exptl_absorpt_correction_type multi-scan
_exptl_absorpt_process_details SADABS
_exptl_crystal_colour colorless
_exptl_crystal_density_diffrn 1.458
_exptl_crystal_density_method 'not measured'
_exptl_crystal_F_000 896
_exptl_crystal_size_max 1.00
_exptl_crystal_size_mid 0.90
_exptl_crystal_size_min 0.80
_refine_diff_density_max 0.373
_refine_diff_density_min -0.300
_refine_diff_density_rms 0.065
_refine_ls_extinction_method none
_refine_ls_goodness_of_fit_ref 1.012
_refine_ls_hydrogen_treatment calcall
_refine_ls_matrix_type full
_refine_ls_number_parameters 152
_refine_ls_number_reflns 2243
_refine_ls_number_restraints 0
_refine_ls_restrained_S_all 1.012
_refine_ls_R_factor_all 0.0358
_refine_ls_R_factor_gt 0.0316
_refine_ls_shift/su_max 0.001
_refine_ls_shift/su_mean 0.000
_refine_ls_structure_factor_coef Fsqd
_refine_ls_weighting_details 'calc w=1/[\s^2^(Fo^2^)+(0.0550P)^2^+0.8000P] where P=(Fo^2^+2Fc^2^)/3'
_refine_ls_weighting_scheme calc
_refine_ls_wR_factor_gt 0.0845
_refine_ls_wR_factor_ref 0.0879
_reflns_number_gt 2033
_reflns_number_total 2243
_reflns_threshold_expression >2sigma(I)
_cod_data_source_file c2sc21214e.txt
_cod_data_source_block try2
_cod_depositor_comments
;
The following automatic conversions were performed:

'_symmetry_cell_setting' value 'Orthorhombic' changed to
'orthorhombic' according to
/usr/data/users/saulius/automatic-downloads/retrospective/RSC/lib/dictionaries/cif_core.dic
dictionary named 'cif_core.dic' version 2.4.2 from 2011-04-26.

Automatic conversion script
Id: cif_fix_values 2281 2013-09-26 08:29:07Z andrius 
;
_cod_original_cell_volume 1959.2(8)
_cod_original_sg_symbol_H-M Pbca
_cod_database_code 1514808

loop_
_symmetry_equiv_pos_as_xyz
'x, y, z'
'-x+1/2, -y, z+1/2'
'-x, y+1/2, -z+1/2'
'x+1/2, -y+1/2, -z'
'-x, -y, -z'
'x-1/2, y, -z-1/2'
'x, -y-1/2, z-1/2'
'-x-1/2, y-1/2, z'

loop_
_atom_site_label
_atom_site_type_symbol
_atom_site_fract_x
_atom_site_fract_y
_atom_site_fract_z
_atom_site_U_iso_or_equiv
_atom_site_adp_type
_atom_site_occupancy
_atom_site_symmetry_multiplicity
_atom_site_calc_flag
C1 C 0.4468(2) 0.08118(11) 0.38122(7) 0.0168(3) Uani 1 1 d
C2 C 0.7244(2) 0.04451(13) 0.41763(10) 0.0249(4) Uani 1 1 d
H22 H 0.793(3) 0.0090(19) 0.3841(13) 0.037(6) Uiso 1 1 d
H21 H 0.763(3) 0.0291(18) 0.4612(13) 0.035(6) Uiso 1 1 d
C3 C 0.7074(2) 0.15971(13) 0.40424(9) 0.0239(3) Uani 1 1 d
H32 H 0.720(3) 0.2031(17) 0.4437(12) 0.032(6) Uiso 1 1 d
H31 H 0.790(3) 0.1869(17) 0.3691(12) 0.034(6) Uiso 1 1 d
C4 C 0.5082(3) -0.10127(13) 0.41444(11) 0.0303(4) Uani 1 1 d
H43 H 0.547(3) -0.1379(18) 0.3740(13) 0.040(6) Uiso 1 1 d
H42 H 0.390(3) -0.1135(19) 0.4177(12) 0.035(6) Uiso 1 1 d
H41 H 0.561(3) -0.1257(19) 0.4547(13) 0.042(7) Uiso 1 1 d
C5 C 0.4650(3) 0.27374(12) 0.36534(10) 0.0261(3) Uani 1 1 d
H53 H 0.506(4) 0.3026(19) 0.3245(14) 0.048(7) Uiso 1 1 d
H52 H 0.505(4) 0.317(2) 0.3977(14) 0.049(7) Uiso 1 1 d
H51 H 0.349(4) 0.274(2) 0.3643(13) 0.042(7) Uiso 1 1 d
C6 C 0.1589(2) 0.14949(14) 0.29417(9) 0.0260(4) Uani 1 1 d
H63 H 0.251(3) 0.1763(19) 0.2675(13) 0.041(6) Uiso 1 1 d
H62 H 0.108(3) 0.2034(19) 0.3168(12) 0.036(6) Uiso 1 1 d
H61 H 0.076(3) 0.1147(19) 0.2620(12) 0.038(6) Uiso 1 1 d
N1 N 0.54568(18) 0.00825(10) 0.40863(7) 0.0215(3) Uani 1 1 d
N2 N 0.53071(17) 0.16979(10) 0.37684(7) 0.0196(3) Uani 1 1 d
P1 P 0.22206(5) 0.04656(3) 0.35446(2) 0.01976(13) Uani 1 1 d
Cl1 Cl 0.13620(5) 0.15180(3) 0.45461(2) 0.02416(12) Uani 1 1 d
Cl2 Cl 0.33885(6) -0.04307(3) 0.26399(2) 0.02942(14) Uani 1 1 d

loop_
_atom_site_aniso_label
_atom_site_aniso_U_11
_atom_site_aniso_U_22
_atom_site_aniso_U_33
_atom_site_aniso_U_23
_atom_site_aniso_U_13
_atom_site_aniso_U_12
C1 0.0173(7) 0.0172(6) 0.0158(6) -0.0012(5) 0.0006(5) -0.0002(6)
C2 0.0180(8) 0.0259(8) 0.0309(9) -0.0002(6) -0.0042(7) 0.0013(6)
C3 0.0200(8) 0.0243(7) 0.0274(8) -0.0014(6) -0.0029(6) -0.0032(6)
C4 0.0337(10) 0.0158(7) 0.0413(10) 0.0032(7) -0.0100(8) 0.0011(7)
C5 0.0292(9) 0.0154(7) 0.0336(9) 0.0025(6) -0.0027(7) -0.0014(6)
C6 0.0271(9) 0.0292(8) 0.0219(8) 0.0006(6) -0.0058(6) 0.0032(7)
N1 0.0210(7) 0.0158(6) 0.0278(7) 0.0001(5) -0.0044(5) -0.0002(5)
N2 0.0184(6) 0.0171(6) 0.0232(6) 0.0016(5) -0.0006(5) -0.0010(5)
P1 0.0176(2) 0.0188(2) 0.0229(2) -0.00045(14) -0.00206(14) -0.00171(14)
Cl1 0.0245(2) 0.0266(2) 0.0215(2) -0.00178(14) 0.00085(14) 0.00424(15)
Cl2 0.0305(3) 0.0305(2) 0.0272(2) -0.01058(15) 0.00073(16) 0.00017(16)

loop_
_atom_type_symbol
_atom_type_description
_atom_type_scat_dispersion_real
_atom_type_scat_dispersion_imag
_atom_type_scat_source
C C 0.0033 0.0016 'International Tables Vol C Tables 4.2.6.8 and 6.1.1.4'
H H 0.0000 0.0000 'International Tables Vol C Tables 4.2.6.8 and 6.1.1.4'
N N 0.0061 0.0033 'International Tables Vol C Tables 4.2.6.8 and 6.1.1.4'
P P 0.1023 0.0942 'International Tables Vol C Tables 4.2.6.8 and 6.1.1.4'
Cl Cl 0.1484 0.1585 'International Tables Vol C Tables 4.2.6.8 and 6.1.1.4'

loop_
_geom_angle_atom_site_label_1
_geom_angle_atom_site_label_2
_geom_angle_atom_site_label_3
_geom_angle
N2 C1 N1 111.11(14)
N2 C1 P1 130.38(11)
N1 C1 P1 118.51(11)
N1 C2 C3 102.22(13)
N2 C3 C2 103.21(13)
C1 N1 C4 127.64(14)
C1 N1 C2 111.29(13)
C4 N1 C2 119.38(14)
C1 N2 C5 129.84(14)
C1 N2 C3 110.89(13)
C5 N2 C3 117.49(13)
C6 P1 C1 104.47(7)
C6 P1 Cl2 89.23(6)
C1 P1 Cl2 88.04(5)
C6 P1 Cl1 91.56(6)
C1 P1 Cl1 84.29(5)
Cl2 P1 Cl1 172.24(2)

loop_
_geom_bond_atom_site_label_1
_geom_bond_atom_site_label_2
_geom_bond_distance
C1 N2 1.3250(19)
C1 N1 1.330(2)
C1 P1 1.8764(16)
C2 N1 1.476(2)
C2 C3 1.524(2)
C3 N2 1.478(2)
C4 N1 1.456(2)
C5 N2 1.460(2)
C6 P1 1.8435(18)
P1 Cl2 2.2947(7)
P1 Cl1 2.4691(7)
